data_4024376
loop_
_publ_author_name
'Paromita Debroy'
'Sergey V. Lindeman'
'Rajendra Rathore'

_publ_section_title
;
A Versatile Synthesis of Electroactive Stilbenoprismands for Effective
Binding of Metal Cations
;
_journal_name_full 'Journal of Organic Chemistry'
_journal_page_first 2080
_journal_page_last 2087
_journal_paper_doi 10.1021/jo802579f
_journal_volume 74
_journal_year 2009
_chemical_formula_sum 'C42 H42'
_chemical_formula_weight 546.76
_chemical_name_systematic
; 
 ? 
;
_space_group_IT_number 14
_symmetry_cell_setting monoclinic
_symmetry_space_group_name_Hall '-P 2ybc'
_symmetry_space_group_name_H-M 'P 1 21/c 1'
_atom_sites_solution_hydrogens geom
_atom_sites_solution_primary direct
_atom_sites_solution_secondary difmap
_audit_creation_method SHELXL-97
_cell_angle_alpha 90.00
_cell_angle_beta 96.357(3)
_cell_angle_gamma 90.00
_cell_formula_units_Z 8
_cell_length_a 18.7319(9)
_cell_length_b 14.0417(6)
_cell_length_c 24.5674(11)
_cell_measurement_reflns_used 8356
_cell_measurement_temperature 100(2)
_cell_measurement_theta_max 66
_cell_measurement_theta_min 2
_cell_volume 6422.2(5)
_computing_cell_refinement 'SAINT v7.23A (Bruker, 2005)'
_computing_data_collection 'APEX2 v2.0-2 (Bruker, 2005)'
_computing_data_reduction 'SADABS-2004/1 (Bruker, 2005)'
_computing_molecular_graphics 'XP v5.1 (Bruker, 1998)'
_computing_publication_material 'XCIF v6.12 (Bruker, 2001)'
_computing_structure_refinement 'SHELXL-97 v.97-2 (Sheldrick, 1993-1997)'
_computing_structure_solution 'XS/SHELXTL v6.12 (Bruker, 2001)'
_diffrn_ambient_temperature 100(2)
_diffrn_measured_fraction_theta_full 0.988
_diffrn_measured_fraction_theta_max 0.968
_diffrn_measurement_device_type 'Bruker APEX2 CCD detector'
_diffrn_measurement_method '\w scans'
_diffrn_radiation_monochromator graphite
_diffrn_radiation_source 'fine-focus sealed tube'
_diffrn_radiation_type CuK\a
_diffrn_radiation_wavelength 1.54178
_diffrn_reflns_av_R_equivalents 0.0482
_diffrn_reflns_av_sigmaI/netI 0.0385
_diffrn_reflns_limit_h_max 21
_diffrn_reflns_limit_h_min -21
_diffrn_reflns_limit_k_max 16
_diffrn_reflns_limit_k_min 0
_diffrn_reflns_limit_l_max 29
_diffrn_reflns_limit_l_min 0
_diffrn_reflns_number 51953
_diffrn_reflns_theta_full 66.95
_diffrn_reflns_theta_max 66.95
_diffrn_reflns_theta_min 2.37
_exptl_absorpt_coefficient_mu 0.474
_exptl_absorpt_correction_T_max 0.9542
_exptl_absorpt_correction_T_min 0.8331
_exptl_absorpt_correction_type multi-scan
_exptl_absorpt_process_details
;
 SADABS. Program for empirical absorption correction of
 area-detector data. University of Goetingen. Germany. 
 Sheldrick, G. M. 1996
;
_exptl_crystal_colour colorless
_exptl_crystal_density_diffrn 1.131
_exptl_crystal_density_method 'not measured'
_exptl_crystal_description block
_exptl_crystal_F_000 2352
_exptl_crystal_size_max 0.40
_exptl_crystal_size_mid 0.20
_exptl_crystal_size_min 0.10
_refine_diff_density_max 0.645
_refine_diff_density_min -0.543
_refine_diff_density_rms 0.059
_refine_ls_extinction_coef 0.00011(3)
_refine_ls_extinction_expression Fc^*^=kFc[1+0.001xFc^2^\l^3^/sin(2\q)]^-1/4^
_refine_ls_extinction_method SHELXL
_refine_ls_goodness_of_fit_ref 1.040
_refine_ls_hydrogen_treatment constr
_refine_ls_matrix_type full
_refine_ls_number_parameters 1069
_refine_ls_number_reflns 11072
_refine_ls_number_restraints 231
_refine_ls_restrained_S_all 1.034
_refine_ls_R_factor_all 0.0826
_refine_ls_R_factor_gt 0.0705
_refine_ls_shift/su_max 0.002
_refine_ls_shift/su_mean 0.000
_refine_ls_structure_factor_coef Fsqd
_refine_ls_weighting_details 'calc w=1/[\s^2^(Fo^2^)+(0.1124P)^2^+4.9411P] where P=(Fo^2^+2Fc^2^)/3'
_refine_ls_weighting_scheme calc
_refine_ls_wR_factor_gt 0.1965
_refine_ls_wR_factor_ref 0.2054
_reflns_number_gt 8967
_reflns_number_total 11072
_reflns_threshold_expression >2sigma(I)
_cod_data_source_file jo802579f_si_008.cif
_cod_data_source_block raj7b
_cod_original_sg_symbol_H-M 'P 21/c'
_cod_database_code 4024376

loop_
_symmetry_equiv_pos_as_xyz
'x, y, z'
'-x, y+1/2, -z+1/2'
'-x, -y, -z'
'x, -y-1/2, z-1/2'

loop_
_atom_site_label
_atom_site_type_symbol
_atom_site_fract_x
_atom_site_fract_y
_atom_site_fract_z
_atom_site_U_iso_or_equiv
_atom_site_adp_type
_atom_site_occupancy
_atom_site_symmetry_multiplicity
_atom_site_calc_flag
_atom_site_refinement_flags
_atom_site_disorder_assembly
_atom_site_disorder_group
C1 C -0.1499(3) 0.9246(3) 0.09941(14) 0.0301(11) Uani 0.775(3) 1 d PD A 1
C2 C -0.1630(2) 0.8755(2) 0.14445(12) 0.0280(7) Uani 0.775(3) 1 d PD A 1
C11 C -0.0975(3) 1.0078(5) 0.0992(3) 0.0402(17) Uani 0.775(3) 1 d PD A 1
H11A H -0.1223 1.0625 0.0800 0.048 Uiso 0.775(3) 1 calc PR A 1
H11B H -0.0822 1.0275 0.1374 0.048 Uiso 0.775(3) 1 calc PR A 1
C12 C -0.03168(19) 0.9829(3) 0.07136(18) 0.0447(8) Uani 0.775(3) 1 d PD A 1
H12A H -0.0477 0.9555 0.0349 0.054 Uiso 0.775(3) 1 calc PR A 1
H12B H -0.0054 1.0425 0.0653 0.054 Uiso 0.775(3) 1 calc PR A 1
C13 C 0.0193(2) 0.9145(3) 0.10187(16) 0.0585(10) Uani 0.775(3) 1 d PD A 1
H13A H -0.0069 0.8561 0.1103 0.070 Uiso 0.775(3) 1 calc PR A 1
H13B H 0.0395 0.9436 0.1370 0.070 Uiso 0.775(3) 1 calc PR A 1
C14 C 0.0821(2) 0.8875(3) 0.0675(2) 0.0684(13) Uani 0.775(3) 1 d PD A 1
H14A H 0.0963 0.9453 0.0484 0.082 Uiso 0.775(3) 1 calc PR A 1
H14B H 0.1240 0.8675 0.0932 0.082 Uiso 0.775(3) 1 calc PR A 1
C15 C 0.0662(3) 0.8118(4) 0.0268(2) 0.0854(15) Uani 0.775(3) 1 d PD A 1
H15A H 0.1083 0.8010 0.0073 0.128 Uiso 0.775(3) 1 calc PR A 1
H15B H 0.0254 0.8309 0.0007 0.128 Uiso 0.775(3) 1 calc PR A 1
H15C H 0.0543 0.7530 0.0454 0.128 Uiso 0.775(3) 1 calc PR A 1
C21 C -0.12704(18) 0.8934(2) 0.20175(12) 0.0319(7) Uani 0.775(3) 1 d PD A 1
H21A H -0.0869 0.9387 0.1999 0.038 Uiso 0.775(3) 1 calc PR A 1
H21B H -0.1066 0.8328 0.2171 0.038 Uiso 0.775(3) 1 calc PR A 1
C22 C -0.17892(18) 0.9339(3) 0.24055(13) 0.0419(8) Uani 0.775(3) 1 d PD A 1
H22A H -0.2022 0.9916 0.2236 0.050 Uiso 0.775(3) 1 calc PR A 1
H22B H -0.2171 0.8864 0.2444 0.050 Uiso 0.775(3) 1 calc PR A 1
C23 C -0.14309(19) 0.9596(3) 0.29757(12) 0.0409(8) Uani 0.775(3) 1 d PD A 1
H23A H -0.1807 0.9678 0.3225 0.049 Uiso 0.775(3) 1 calc PR A 1
H23B H -0.1118 0.9062 0.3117 0.049 Uiso 0.775(3) 1 calc PR A 1
C24 C -0.0992(2) 1.0483(3) 0.29808(14) 0.0523(9) Uani 0.775(3) 1 d PD A 1
H24A H -0.1310 1.1013 0.2841 0.063 Uiso 0.775(3) 1 calc PR A 1
H24B H -0.0626 1.0400 0.2723 0.063 Uiso 0.775(3) 1 calc PR A 1
C25 C -0.0614(2) 1.0768(3) 0.35333(17) 0.0600(11) Uani 0.775(3) 1 d PD A 1
H25A H -0.0342 1.1356 0.3495 0.090 Uiso 0.775(3) 1 calc PR A 1
H25B H -0.0285 1.0260 0.3672 0.090 Uiso 0.775(3) 1 calc PR A 1
H25C H -0.0971 1.0874 0.3790 0.090 Uiso 0.775(3) 1 calc PR A 1
C31 C -0.1847(4) 0.8976(4) 0.04370(17) 0.0310(14) Uani 0.775(3) 1 d PD A 1
C32 C -0.1735(3) 0.8074(4) 0.02299(19) 0.0328(12) Uani 0.775(3) 1 d PD A 1
H32A H -0.1437 0.7634 0.0443 0.039 Uiso 0.775(3) 1 calc PR A 1
C33 C -0.2052(3) 0.7811(4) -0.02809(18) 0.0354(12) Uani 0.775(3) 1 d PD A 1
H33A H -0.1961 0.7193 -0.0415 0.042 Uiso 0.775(3) 1 calc PR A 1
C34 C -0.2499(3) 0.8423(5) -0.06049(16) 0.0347(14) Uani 0.775(3) 1 d PD A 1
C35 C -0.2586(3) 0.9341(3) -0.0414(2) 0.0374(11) Uani 0.775(3) 1 d PD A 1
H35A H -0.2860 0.9792 -0.0637 0.045 Uiso 0.775(3) 1 calc PR A 1
C36 C -0.2274(4) 0.9600(4) 0.01029(16) 0.0344(12) Uani 0.775(3) 1 d PD A 1
H36A H -0.2355 1.0223 0.0233 0.041 Uiso 0.775(3) 1 calc PR A 1
C41 C -0.2192(3) 0.8000(2) 0.14149(13) 0.0271(8) Uani 0.775(3) 1 d PD A 1
C42 C -0.2020(3) 0.7039(2) 0.14569(15) 0.0282(8) Uani 0.775(3) 1 d PD A 1
H42A H -0.1529 0.6855 0.1515 0.034 Uiso 0.775(3) 1 calc PR A 1
C43 C -0.2543(3) 0.6345(2) 0.14161(15) 0.0268(8) Uani 0.775(3) 1 d PD A 1
H43A H -0.2408 0.5693 0.1435 0.032 Uiso 0.775(3) 1 calc PR A 1
C44 C -0.3270(3) 0.6587(2) 0.13470(13) 0.0221(8) Uani 0.775(3) 1 d PD A 1
C45 C -0.3450(2) 0.7550(2) 0.13325(14) 0.0242(7) Uani 0.775(3) 1 d PD A 1
H45A H -0.3941 0.7734 0.1303 0.029 Uiso 0.775(3) 1 calc PR A 1
C46 C -0.2922(3) 0.8242(2) 0.13611(12) 0.0244(7) Uani 0.775(3) 1 d PD A 1
H46A H -0.3057 0.8894 0.1344 0.029 Uiso 0.775(3) 1 calc PR A 1
C51 C -0.2842(3) 0.8076(5) -0.11486(14) 0.0356(11) Uani 0.775(3) 1 d PD A 1
C52 C -0.3216(3) 0.7236(4) -0.11980(18) 0.0368(13) Uani 0.775(3) 1 d PD A 1
C53 C -0.3459(2) 0.6817(4) -0.17083(13) 0.0381(10) Uani 0.775(3) 1 d PD A 1
H53A H -0.3709 0.6228 -0.1731 0.046 Uiso 0.775(3) 1 calc PR A 1
C54 C -0.3313(3) 0.7313(6) -0.21814(16) 0.0483(14) Uani 0.775(3) 1 d PD A 1
H54A H -0.3458 0.7052 -0.2533 0.058 Uiso 0.775(3) 1 calc PR A 1
C55 C -0.2962(2) 0.8178(6) -0.21363(14) 0.0536(14) Uani 0.775(3) 1 d PD A 1
H55A H -0.2878 0.8514 -0.2459 0.064 Uiso 0.775(3) 1 calc PR A 1
C56 C -0.2727(2) 0.8566(5) -0.16267(15) 0.0460(11) Uani 0.775(3) 1 d PD A 1
H56A H -0.2489 0.9164 -0.1603 0.055 Uiso 0.775(3) 1 calc PR A 1
C61 C -0.3827(3) 0.5829(3) 0.12850(15) 0.0244(9) Uani 0.775(3) 1 d PD A 1
C62 C -0.4075(3) 0.5453(3) 0.07647(15) 0.0234(9) Uani 0.775(3) 1 d PD A 1
C63 C -0.4553(4) 0.4692(3) 0.0729(2) 0.0289(11) Uani 0.775(3) 1 d PD A 1
H63A H -0.4709 0.4426 0.0381 0.035 Uiso 0.775(3) 1 calc PR A 1
C64 C -0.4807(3) 0.4314(3) 0.1194(2) 0.0311(12) Uani 0.775(3) 1 d PD A 1
H64A H -0.5128 0.3789 0.1160 0.037 Uiso 0.775(3) 1 calc PR A 1
C65 C -0.4595(3) 0.4699(3) 0.17082(17) 0.0290(10) Uani 0.775(3) 1 d PD A 1
H65A H -0.4783 0.4460 0.2025 0.035 Uiso 0.775(3) 1 calc PR A 1
C66 C -0.4096(3) 0.5447(3) 0.17488(16) 0.0273(10) Uani 0.775(3) 1 d PD A 1
H66A H -0.3936 0.5702 0.2099 0.033 Uiso 0.775(3) 1 calc PR A 1
C71 C -0.3443(3) 0.6735(4) -0.06990(16) 0.0290(10) Uani 0.775(3) 1 d PD A 1
C72 C -0.3300(3) 0.5782(3) -0.05857(17) 0.0315(9) Uani 0.775(3) 1 d PD A 1
H72A H -0.3059 0.5413 -0.0833 0.038 Uiso 0.775(3) 1 calc PR A 1
C73 C -0.3504(3) 0.5356(3) -0.01137(16) 0.0286(8) Uani 0.775(3) 1 d PD A 1
H73A H -0.3402 0.4702 -0.0043 0.034 Uiso 0.775(3) 1 calc PR A 1
C74 C -0.3853(3) 0.5882(3) 0.02510(17) 0.0267(10) Uani 0.775(3) 1 d PD A 1
C75 C -0.4020(4) 0.6832(3) 0.0127(2) 0.0263(12) Uani 0.775(3) 1 d PD A 1
H75A H -0.4278 0.7195 0.0367 0.032 Uiso 0.775(3) 1 calc PR A 1
C76 C -0.3815(5) 0.7252(4) -0.0341(2) 0.0302(14) Uani 0.775(3) 1 d PD A 1
H76A H -0.3931 0.7901 -0.0418 0.036 Uiso 0.775(3) 1 calc PR A 1
C101 C -0.1681(11) 0.9227(17) 0.1017(6) 0.058(10) Uiso 0.225(3) 1 d PD A 2
C201 C -0.1892(9) 0.8821(11) 0.1468(6) 0.051(6) Uiso 0.225(3) 1 d PD A 2
C111 C -0.1089(10) 0.9960(16) 0.1016(13) 0.041(7) Uiso 0.225(3) 1 d PD A 2
H11C H -0.1092 1.0349 0.1351 0.049 Uiso 0.225(3) 1 calc PR A 2
H11D H -0.1217 1.0389 0.0700 0.049 Uiso 0.225(3) 1 calc PR A 2
C121 C -0.0310(9) 0.9620(13) 0.0987(9) 0.072(5) Uiso 0.225(3) 1 d PD A 2
H12C H -0.0106 0.9354 0.1344 0.087 Uiso 0.225(3) 1 calc PR A 2
H12D H -0.0296 0.9121 0.0703 0.087 Uiso 0.225(3) 1 calc PR A 2
C131 C 0.0111(9) 1.0480(14) 0.0844(9) 0.099(6) Uiso 0.225(3) 1 d PD A 2
H13C H 0.0178 1.0922 0.1160 0.119 Uiso 0.225(3) 1 calc PR A 2
H13D H -0.0150 1.0821 0.0530 0.119 Uiso 0.225(3) 1 calc PR A 2
C141 C 0.0863(11) 1.012(2) 0.0692(10) 0.138(10) Uiso 0.225(3) 1 d PD A 2
H14C H 0.0790 0.9666 0.0385 0.165 Uiso 0.225(3) 1 calc PR A 2
H14D H 0.1140 1.0672 0.0572 0.165 Uiso 0.225(3) 1 calc PR A 2
C151 C 0.1272(13) 0.9665(18) 0.1169(10) 0.119(8) Uiso 0.225(3) 1 d PD A 2
H15D H 0.1721 0.9407 0.1061 0.178 Uiso 0.225(3) 1 calc PR A 2
H15E H 0.0985 0.9146 0.1301 0.178 Uiso 0.225(3) 1 calc PR A 2
H15F H 0.1379 1.0135 0.1461 0.178 Uiso 0.225(3) 1 calc PR A 2
C211 C -0.1655(13) 0.9176(14) 0.2046(7) 0.094(7) Uiso 0.225(3) 1 d PD A 2
H21C H -0.1319 0.9715 0.2025 0.112 Uiso 0.225(3) 1 calc PR A 2
H21D H -0.2080 0.9416 0.2209 0.112 Uiso 0.225(3) 1 calc PR A 2
C221 C -0.1293(12) 0.8419(15) 0.2414(7) 0.104(7) Uiso 0.225(3) 1 d PD A 2
H22C H -0.0812 0.8282 0.2302 0.125 Uiso 0.225(3) 1 calc PR A 2
H22D H -0.1579 0.7825 0.2375 0.125 Uiso 0.225(3) 1 calc PR A 2
C231 C -0.1215(17) 0.8744(19) 0.3024(8) 0.141(10) Uiso 0.225(3) 1 d PD A 2
H23C H -0.0946 0.9351 0.3066 0.169 Uiso 0.225(3) 1 calc PR A 2
H23D H -0.1695 0.8842 0.3148 0.169 Uiso 0.225(3) 1 calc PR A 2
C241 C -0.0815(15) 0.7970(18) 0.3359(9) 0.130(9) Uiso 0.225(3) 1 d PD A 2
H24C H -0.0353 0.7847 0.3211 0.156 Uiso 0.225(3) 1 calc PR A 2
H24D H -0.1101 0.7376 0.3324 0.156 Uiso 0.225(3) 1 calc PR A 2
C251 C -0.0668(17) 0.824(2) 0.3964(9) 0.145(10) Uiso 0.225(3) 1 d PD A 2
H25D H -0.0405 0.7717 0.4164 0.217 Uiso 0.225(3) 1 calc PR A 2
H25E H -0.1124 0.8341 0.4115 0.217 Uiso 0.225(3) 1 calc PR A 2
H25F H -0.0379 0.8819 0.4001 0.217 Uiso 0.225(3) 1 calc PR A 2
C311 C -0.1980(12) 0.8882(15) 0.0459(7) 0.046(9) Uiso 0.225(3) 1 d PD A 2
C321 C -0.1869(11) 0.7967(15) 0.0273(8) 0.052(10) Uiso 0.225(3) 1 d PD A 2
H321 H -0.1580 0.7549 0.0508 0.063 Uiso 0.225(3) 1 calc PR A 2
C331 C -0.2154(11) 0.7628(14) -0.0231(8) 0.045(8) Uiso 0.225(3) 1 d PD A 2
H331 H -0.2065 0.6990 -0.0334 0.054 Uiso 0.225(3) 1 calc PR A 2
C341 C -0.2573(14) 0.8223(13) -0.0587(7) 0.045(8) Uiso 0.225(3) 1 d PD A 2
C351 C -0.2718(12) 0.9124(12) -0.0402(8) 0.0374(11) Uani 0.225(3) 1 d PD A 2
H351 H -0.3033 0.9527 -0.0627 0.045 Uiso 0.225(3) 1 calc PR A 2
C361 C -0.2419(14) 0.9457(16) 0.0102(9) 0.066(12) Uiso 0.225(3) 1 d PD A 2
H361 H -0.2514 1.0092 0.0207 0.079 Uiso 0.225(3) 1 calc PR A 2
C411 C -0.2450(10) 0.8065(10) 0.1423(7) 0.038(5) Uiso 0.225(3) 1 d PD A 2
C421 C -0.2264(10) 0.7100(12) 0.1431(11) 0.074(9) Uiso 0.225(3) 1 d PD A 2
H421 H -0.1772 0.6920 0.1470 0.088 Uiso 0.225(3) 1 calc PR A 2
C431 C -0.2790(10) 0.6407(13) 0.1382(9) 0.049(7) Uiso 0.225(3) 1 d PD A 2
H431 H -0.2646 0.5764 0.1341 0.059 Uiso 0.225(3) 1 calc PR A 2
C441 C -0.3497(9) 0.6588(10) 0.1388(8) 0.038(6) Uiso 0.225(3) 1 d PD A 2
C451 C -0.3677(9) 0.7546(10) 0.1405(8) 0.045(6) Uiso 0.225(3) 1 d PD A 2
H451 H -0.4168 0.7716 0.1404 0.054 Uiso 0.225(3) 1 calc PR A 2
C461 C -0.3177(9) 0.8248(12) 0.1424(8) 0.052(6) Uiso 0.225(3) 1 d PD A 2
H461 H -0.3332 0.8891 0.1437 0.063 Uiso 0.225(3) 1 calc PR A 2
C511 C -0.2867(14) 0.7805(14) -0.1127(7) 0.050(8) Uiso 0.225(3) 1 d PD A 2
C521 C -0.3309(11) 0.7031(12) -0.1134(7) 0.028(5) Uiso 0.225(3) 1 d PD A 2
C531 C -0.3537(19) 0.659(2) -0.1642(9) 0.105(13) Uiso 0.225(3) 1 d PD A 2
H531 H -0.3801 0.6009 -0.1656 0.126 Uiso 0.225(3) 1 calc PR A 2
C541 C -0.3363(18) 0.7022(18) -0.2121(10) 0.080(11) Uiso 0.225(3) 1 d PD A 2
H541 H -0.3542 0.6750 -0.2463 0.096 Uiso 0.225(3) 1 calc PR A 2
C551 C -0.2943(14) 0.7825(15) -0.2120(8) 0.064(8) Uiso 0.225(3) 1 d PD A 2
H551 H -0.2826 0.8098 -0.2452 0.077 Uiso 0.225(3) 1 calc PR A 2
C561 C -0.2692(13) 0.8233(13) -0.1608(7) 0.058(8) Uiso 0.225(3) 1 d PD A 2
H561 H -0.2406 0.8793 -0.1592 0.070 Uiso 0.225(3) 1 calc PR A 2
C611 C -0.4022(9) 0.5811(12) 0.1344(7) 0.036(6) Uiso 0.225(3) 1 d PD A 2
C621 C -0.4259(10) 0.5397(14) 0.0824(7) 0.042(7) Uiso 0.225(3) 1 d PD A 2
C631 C -0.4691(13) 0.4610(17) 0.0811(10) 0.039(7) Uiso 0.225(3) 1 d PD A 2
H631 H -0.4814 0.4304 0.0469 0.047 Uiso 0.225(3) 1 calc PR A 2
C641 C -0.4958(13) 0.4238(18) 0.1263(10) 0.047(8) Uiso 0.225(3) 1 d PD A 2
H641 H -0.5302 0.3738 0.1227 0.056 Uiso 0.225(3) 1 calc PR A 2
C651 C -0.4718(18) 0.461(2) 0.1774(10) 0.090(13) Uiso 0.225(3) 1 d PD A 2
H651 H -0.4851 0.4323 0.2099 0.108 Uiso 0.225(3) 1 calc PR A 2
C661 C -0.4276(12) 0.5402(18) 0.1797(8) 0.052(9) Uiso 0.225(3) 1 d PD A 2
H661 H -0.4139 0.5682 0.2144 0.062 Uiso 0.225(3) 1 calc PR A 2
C711 C -0.3561(12) 0.6578(13) -0.0635(9) 0.050(9) Uiso 0.225(3) 1 d PD A 2
C721 C -0.3450(9) 0.5625(12) -0.0490(9) 0.044(6) Uiso 0.225(3) 1 d PD A 2
H721 H -0.3209 0.5224 -0.0722 0.052 Uiso 0.225(3) 1 calc PR A 2
C731 C -0.3675(11) 0.5252(15) -0.0027(9) 0.062(9) Uiso 0.225(3) 1 d PD A 2
H731 H -0.3603 0.4594 0.0051 0.075 Uiso 0.225(3) 1 calc PR A 2
C741 C -0.4004(11) 0.5806(13) 0.0329(8) 0.039(7) Uiso 0.225(3) 1 d PD A 2
C751 C -0.4143(16) 0.6764(15) 0.0185(11) 0.044(9) Uiso 0.225(3) 1 d PD A 2
H751 H -0.4397 0.7154 0.0415 0.053 Uiso 0.225(3) 1 calc PR A 2
C761 C -0.3918(17) 0.7143(15) -0.0282(12) 0.037(8) Uiso 0.225(3) 1 d PD A 2
H761 H -0.4005 0.7796 -0.0366 0.044 Uiso 0.225(3) 1 calc PR A 2
C1A C 0.1798(3) 0.8586(3) 0.34601(16) 0.0267(10) Uani 0.775(3) 1 d PD A 1
C2A C 0.1633(2) 0.8934(2) 0.29559(13) 0.0258(7) Uani 0.775(3) 1 d PD A 1
C11A C 0.1401(2) 0.8837(4) 0.39465(17) 0.0344(10) Uani 0.775(3) 1 d PD A 1
H11E H 0.1102 0.8288 0.4034 0.041 Uiso 0.775(3) 1 calc PR A 1
H11F H 0.1077 0.9382 0.3849 0.041 Uiso 0.775(3) 1 calc PR A 1
C12A C 0.1917(4) 0.9094(4) 0.4451(3) 0.0411(12) Uani 0.775(3) 1 d PD A 1
H12E H 0.2263 0.9575 0.4346 0.049 Uiso 0.775(3) 1 calc PR A 1
H12F H 0.2194 0.8519 0.4577 0.049 Uiso 0.775(3) 1 calc PR A 1
C13A C 0.1543(4) 0.9484(6) 0.4927(3) 0.0477(13) Uani 0.775(3) 1 d PD A 1
H13E H 0.1893 0.9508 0.5260 0.057 Uiso 0.775(3) 1 calc PR A 1
H13F H 0.1153 0.9042 0.5000 0.057 Uiso 0.775(3) 1 calc PR A 1
C14A C 0.1221(2) 1.0492(5) 0.4815(3) 0.0522(13) Uani 0.775(3) 1 d PD A 1
H14E H 0.1613 1.0934 0.4748 0.063 Uiso 0.775(3) 1 calc PR A 1
H14F H 0.0880 1.0469 0.4477 0.063 Uiso 0.775(3) 1 calc PR A 1
C15A C 0.0836(3) 1.0882(6) 0.5276(3) 0.0634(14) Uani 0.775(3) 1 d PD A 1
H15G H 0.0646 1.1516 0.5177 0.095 Uiso 0.775(3) 1 calc PR A 1
H15H H 0.1174 1.0926 0.5610 0.095 Uiso 0.775(3) 1 calc PR A 1
H15I H 0.0440 1.0456 0.5341 0.095 Uiso 0.775(3) 1 calc PR A 1
C21A C 0.10352(19) 0.9632(2) 0.27879(13) 0.0318(7) Uani 0.775(3) 1 d PD A 1
H21G H 0.0888 0.9936 0.3121 0.038 Uiso 0.775(3) 1 calc PR A 1
H21H H 0.0616 0.9276 0.2610 0.038 Uiso 0.775(3) 1 calc PR A 1
C22A C 0.12347(15) 1.0414(2) 0.23946(12) 0.0298(6) Uiso 0.775(3) 1 d PD A 1
H22G H 0.1647 1.0780 0.2574 0.036 Uiso 0.775(3) 1 calc PR A 1
H22H H 0.1390 1.0111 0.2064 0.036 Uiso 0.775(3) 1 calc PR A 1
C23A C 0.06212(16) 1.1102(2) 0.22205(12) 0.0343(7) Uiso 0.775(3) 1 d PD A 1
H23G H 0.0504 1.1461 0.2546 0.041 Uiso 0.775(3) 1 calc PR A 1
H23H H 0.0191 1.0730 0.2081 0.041 Uiso 0.775(3) 1 calc PR A 1
C24A C 0.07915(18) 1.1808(2) 0.17808(14) 0.0403(8) Uiso 0.775(3) 1 d PD A 1
H24G H 0.1196 1.2218 0.1931 0.048 Uiso 0.775(3) 1 calc PR A 1
H24H H 0.0947 1.1452 0.1467 0.048 Uiso 0.775(3) 1 calc PR A 1
C25A C 0.0160(2) 1.2432(3) 0.15798(16) 0.0512(9) Uiso 0.775(3) 1 d PD A 1
H25J H 0.0299 1.2868 0.1299 0.077 Uiso 0.775(3) 1 calc PR A 1
H25K H 0.0011 1.2800 0.1887 0.077 Uiso 0.775(3) 1 calc PR A 1
H25L H -0.0240 1.2032 0.1423 0.077 Uiso 0.775(3) 1 calc PR A 1
C31A C 0.2374(3) 0.7850(3) 0.35692(18) 0.0249(10) Uani 0.775(3) 1 d PD A 1
C32A C 0.2191(3) 0.6890(3) 0.36058(19) 0.0319(9) Uani 0.775(3) 1 d PD A 1
H32B H 0.1698 0.6714 0.3567 0.038 Uiso 0.775(3) 1 calc PR A 1
C33A C 0.2708(3) 0.6189(3) 0.36972(19) 0.0292(9) Uani 0.775(3) 1 d PD A 1
H33B H 0.2566 0.5544 0.3734 0.035 Uiso 0.775(3) 1 calc PR A 1
C34A C 0.3430(3) 0.6413(3) 0.37364(17) 0.0251(11) Uani 0.775(3) 1 d PD A 1
C35A C 0.3622(3) 0.7374(3) 0.3712(3) 0.0301(12) Uani 0.775(3) 1 d PD A 1
H35B H 0.4115 0.7548 0.3752 0.036 Uiso 0.775(3) 1 calc PR A 1
C36A C 0.3103(3) 0.8069(3) 0.3630(2) 0.0289(11) Uani 0.775(3) 1 d PD A 1
H36B H 0.3247 0.8716 0.3615 0.035 Uiso 0.775(3) 1 calc PR A 1
C41A C 0.2020(2) 0.8598(2) 0.24898(13) 0.0256(7) Uani 0.775(3) 1 d PD A 1
C42A C 0.17075(17) 0.7976(2) 0.21036(13) 0.0328(7) Uani 0.775(3) 1 d PD A 1
H42B H 0.1238 0.7743 0.2137 0.039 Uiso 0.775(3) 1 calc PR A 1
C43A C 0.20620(17) 0.7678(2) 0.16652(12) 0.0324(7) Uani 0.775(3) 1 d PD A 1
H43B H 0.1830 0.7247 0.1405 0.039 Uiso 0.775(3) 1 calc PR A 1
C44A C 0.2739(3) 0.7997(3) 0.16010(14) 0.0261(9) Uani 0.775(3) 1 d PD A 1
C45A C 0.30649(17) 0.8638(3) 0.19885(12) 0.0321(7) Uani 0.775(3) 1 d PD A 1
H45B H 0.3534 0.8871 0.1953 0.039 Uiso 0.775(3) 1 calc PR A 1
C46A C 0.27065(17) 0.8935(3) 0.24235(12) 0.0322(7) Uani 0.775(3) 1 d PD A 1
H46B H 0.2932 0.9376 0.2681 0.039 Uiso 0.775(3) 1 calc PR A 1
C51A C 0.4011(3) 0.5680(3) 0.38097(15) 0.0255(10) Uani 0.775(3) 1 d PD A 1
C52A C 0.4469(4) 0.5525(4) 0.34033(17) 0.0310(13) Uani 0.775(3) 1 d PD A 1
C53A C 0.5048(4) 0.4897(3) 0.34999(16) 0.0358(10) Uani 0.775(3) 1 d PD A 1
H53B H 0.5366 0.4812 0.3228 0.043 Uiso 0.775(3) 1 calc PR A 1
C54A C 0.5165(4) 0.4392(3) 0.39938(18) 0.0391(11) Uani 0.775(3) 1 d PD A 1
H54B H 0.5563 0.3974 0.4061 0.047 Uiso 0.775(3) 1 calc PR A 1
C55A C 0.4695(4) 0.4511(3) 0.43797(17) 0.0346(10) Uani 0.775(3) 1 d PD A 1
H55B H 0.4758 0.4152 0.4710 0.041 Uiso 0.775(3) 1 calc PR A 1
C56A C 0.4126(4) 0.5150(3) 0.42927(15) 0.0306(9) Uani 0.775(3) 1 d PD A 1
H56B H 0.3811 0.5228 0.4567 0.037 Uiso 0.775(3) 1 calc PR A 1
C61A C 0.3134(3) 0.7689(3) 0.11381(14) 0.0275(9) Uani 0.775(3) 1 d PD A 1
C62A C 0.3760(4) 0.7133(5) 0.12346(19) 0.0281(18) Uani 0.775(3) 1 d PD A 1
C63A C 0.4160(5) 0.6927(5) 0.0800(2) 0.032(3) Uani 0.775(3) 1 d PD A 1
H63B H 0.4586 0.6556 0.0862 0.039 Uiso 0.775(3) 1 calc PR A 1
C64A C 0.3930(5) 0.7272(7) 0.0272(4) 0.052(3) Uani 0.775(3) 1 d PD A 1
H64B H 0.4207 0.7146 -0.0021 0.063 Uiso 0.775(3) 1 calc PR A 1
C65A C 0.3312(3) 0.7785(3) 0.01786(14) 0.0302(10) Uani 0.775(3) 1 d PD A 1
H65B H 0.3152 0.7996 -0.0182 0.036 Uiso 0.775(3) 1 calc PR A 1
C66A C 0.2917(2) 0.8000(3) 0.06073(13) 0.0299(8) Uani 0.775(3) 1 d PD A 1
H66B H 0.2491 0.8366 0.0538 0.036 Uiso 0.775(3) 1 calc PR A 1
C71A C 0.4305(4) 0.5963(5) 0.2848(2) 0.0316(15) Uani 0.775(3) 1 d PD A 1
C72A C 0.3690(3) 0.5707(2) 0.25267(13) 0.0282(8) Uani 0.775(3) 1 d PD A 1
H72B H 0.3374 0.5258 0.2663 0.034 Uiso 0.775(3) 1 calc PR A 1
C73A C 0.3516(3) 0.6083(3) 0.20102(14) 0.0292(9) Uani 0.775(3) 1 d PD A 1
H73B H 0.3078 0.5904 0.1804 0.035 Uiso 0.775(3) 1 calc PR A 1
C74A C 0.3972(4) 0.6720(5) 0.1787(2) 0.0292(18) Uani 0.775(3) 1 d PD A 1
C75A C 0.4579(4) 0.6992(7) 0.2112(3) 0.043(2) Uani 0.775(3) 1 d PD A 1
H75B H 0.4883 0.7463 0.1983 0.051 Uiso 0.775(3) 1 calc PR A 1
C76A C 0.4759(4) 0.6594(6) 0.2627(3) 0.044(2) Uani 0.775(3) 1 d PD A 1
H76B H 0.5202 0.6759 0.2831 0.053 Uiso 0.775(3) 1 calc PR A 1
C1B C 0.1977(11) 0.8513(16) 0.3531(7) 0.058(10) Uiso 0.225(3) 1 d PD A 2
C2B C 0.1897(10) 0.9047(12) 0.3071(6) 0.071(7) Uiso 0.225(3) 1 d PD A 2
C11B C 0.1575(11) 0.8734(18) 0.4018(7) 0.0344(10) Uani 0.225(3) 1 d PD A 2
H11G H 0.1123 0.9056 0.3874 0.041 Uiso 0.225(3) 1 calc PR A 2
H11H H 0.1437 0.8116 0.4170 0.041 Uiso 0.225(3) 1 calc PR A 2
C12B C 0.1900(14) 0.931(2) 0.4489(11) 0.0411(12) Uani 0.225(3) 1 d PD A 2
H12G H 0.2094 0.9909 0.4346 0.049 Uiso 0.225(3) 1 calc PR A 2
H12H H 0.2309 0.8957 0.4680 0.049 Uiso 0.225(3) 1 calc PR A 2
C13B C 0.1374(17) 0.958(2) 0.4910(11) 0.0477(13) Uani 0.225(3) 1 d PD A 2
H13G H 0.1642 0.9595 0.5280 0.057 Uiso 0.225(3) 1 calc PR A 2
H13H H 0.1004 0.9076 0.4908 0.057 Uiso 0.225(3) 1 calc PR A 2
C14B C 0.0992(12) 1.057(2) 0.4792(11) 0.0522(13) Uani 0.225(3) 1 d PD A 2
H14G H 0.1353 1.1052 0.4717 0.063 Uiso 0.225(3) 1 calc PR A 2
H14H H 0.0638 1.0515 0.4463 0.063 Uiso 0.225(3) 1 calc PR A 2
C15B C 0.0612(13) 1.088(3) 0.5278(14) 0.0634(14) Uani 0.225(3) 1 d PD A 2
H15J H 0.0362 1.1486 0.5191 0.095 Uiso 0.225(3) 1 calc PR A 2
H15K H 0.0966 1.0968 0.5599 0.095 Uiso 0.225(3) 1 calc PR A 2
H15L H 0.0263 1.0396 0.5357 0.095 Uiso 0.225(3) 1 calc PR A 2
C21B C 0.1420(10) 0.9917(12) 0.2986(8) 0.085(5) Uiso 0.225(3) 1 d PD A 2
H21E H 0.1651 1.0396 0.2767 0.102 Uiso 0.225(3) 1 calc PR A 2
H21F H 0.1355 1.0206 0.3345 0.102 Uiso 0.225(3) 1 calc PR A 2
C22B C 0.0683(11) 0.9638(15) 0.2688(10) 0.100(8) Uiso 0.225(3) 1 d PD A 2
H22E H 0.0750 0.9264 0.2356 0.120 Uiso 0.225(3) 1 calc PR A 2
H22F H 0.0419 0.9239 0.2931 0.120 Uiso 0.225(3) 1 calc PR A 2
C23B C 0.0250(11) 1.0540(14) 0.2527(8) 0.100(6) Uiso 0.225(3) 1 d PD A 2
H23E H 0.0520 1.0931 0.2283 0.120 Uiso 0.225(3) 1 calc PR A 2
H23F H -0.0210 1.0355 0.2316 0.120 Uiso 0.225(3) 1 calc PR A 2
C24B C 0.0091(15) 1.1148(18) 0.3016(10) 0.135(9) Uiso 0.225(3) 1 d PD A 2
H24E H -0.0041 1.0728 0.3312 0.162 Uiso 0.225(3) 1 calc PR A 2
H24F H 0.0528 1.1507 0.3156 0.162 Uiso 0.225(3) 1 calc PR A 2
C25B C -0.0521(17) 1.184(2) 0.2855(14) 0.164(12) Uiso 0.225(3) 1 d PD A 2
H25G H -0.0629 1.2201 0.3179 0.246 Uiso 0.225(3) 1 calc PR A 2
H25H H -0.0948 1.1492 0.2703 0.246 Uiso 0.225(3) 1 calc PR A 2
H25I H -0.0378 1.2290 0.2579 0.246 Uiso 0.225(3) 1 calc PR A 2
C31B C 0.2553(10) 0.7779(15) 0.3616(11) 0.052(9) Uiso 0.225(3) 1 d PD A 2
C32B C 0.2397(10) 0.6813(15) 0.3696(10) 0.061(8) Uiso 0.225(3) 1 d PD A 2
H32C H 0.1912 0.6631 0.3713 0.074 Uiso 0.225(3) 1 calc PR A 2
C33B C 0.2918(10) 0.6126(16) 0.3750(11) 0.055(8) Uiso 0.225(3) 1 d PD A 2
H33C H 0.2785 0.5479 0.3789 0.066 Uiso 0.225(3) 1 calc PR A 2
C34B C 0.3631(9) 0.6355(14) 0.3751(9) 0.033(6) Uiso 0.225(3) 1 d PD A 2
C35B C 0.3791(11) 0.7323(15) 0.3690(13) 0.045(8) Uiso 0.225(3) 1 d PD A 2
H35C H 0.4273 0.7506 0.3658 0.054 Uiso 0.225(3) 1 calc PR A 2
C36B C 0.3274(11) 0.8008(18) 0.3676(14) 0.063(10) Uiso 0.225(3) 1 d PD A 2
H36C H 0.3413 0.8658 0.3708 0.076 Uiso 0.225(3) 1 calc PR A 2
C41B C 0.2253(10) 0.8756(11) 0.2568(6) 0.053(6) Uiso 0.225(3) 1 d PD A 2
C42B C 0.2144(10) 0.7882(11) 0.2355(7) 0.077(5) Uiso 0.225(3) 1 d PD A 2
H42C H 0.1842 0.7452 0.2521 0.092 Uiso 0.225(3) 1 calc PR A 2
C43B C 0.2458(10) 0.7590(12) 0.1899(7) 0.077(5) Uiso 0.225(3) 1 d PD A 2
H43C H 0.2360 0.6972 0.1752 0.092 Uiso 0.225(3) 1 calc PR A 2
C44B C 0.2911(10) 0.8189(12) 0.1658(7) 0.047(7) Uiso 0.225(3) 1 d PD A 2
C45B C 0.3045(9) 0.9096(13) 0.1891(7) 0.067(5) Uiso 0.225(3) 1 d PD A 2
H45C H 0.3367 0.9516 0.1738 0.080 Uiso 0.225(3) 1 calc PR A 2
C46B C 0.2712(10) 0.9388(14) 0.2340(7) 0.076(6) Uiso 0.225(3) 1 d PD A 2
H46C H 0.2795 1.0007 0.2490 0.092 Uiso 0.225(3) 1 calc PR A 2
C51B C 0.4218(9) 0.5656(15) 0.3802(8) 0.041(7) Uiso 0.225(3) 1 d PD A 2
C52B C 0.4648(10) 0.5514(18) 0.3386(7) 0.033(7) Uiso 0.225(3) 1 d PD A 2
C53B C 0.5256(11) 0.4958(19) 0.3481(9) 0.069(10) Uiso 0.225(3) 1 d PD A 2
H53C H 0.5597 0.4955 0.3222 0.083 Uiso 0.225(3) 1 calc PR A 2
C54B C 0.5378(11) 0.4397(17) 0.3954(9) 0.049(7) Uiso 0.225(3) 1 d PD A 2
H54C H 0.5770 0.3963 0.3999 0.059 Uiso 0.225(3) 1 calc PR A 2
C55B C 0.4920(10) 0.4490(18) 0.4351(10) 0.051(8) Uiso 0.225(3) 1 d PD A 2
H55C H 0.4998 0.4116 0.4674 0.062 Uiso 0.225(3) 1 calc PR A 2
C56B C 0.4345(10) 0.5117(17) 0.4288(8) 0.045(7) Uiso 0.225(3) 1 d PD A 2
H56C H 0.4040 0.5184 0.4570 0.053 Uiso 0.225(3) 1 calc PR A 2
C61B C 0.3299(9) 0.7858(12) 0.1188(6) 0.041(6) Uiso 0.225(3) 1 d PD A 2
C62B C 0.3855(13) 0.7200(19) 0.1268(8) 0.052(13) Uiso 0.225(3) 1 d PD A 2
C63B C 0.4202(18) 0.690(3) 0.0822(9) 0.058(16) Uiso 0.225(3) 1 d PD A 2
H63C H 0.4595 0.6473 0.0876 0.069 Uiso 0.225(3) 1 calc PR A 2
C64B C 0.3967(9) 0.7237(15) 0.0291(8) 0.010(5) Uiso 0.225(3) 1 d PD A 2
H64C H 0.4165 0.6982 -0.0018 0.012 Uiso 0.225(3) 1 calc PR A 2
C65B C 0.3455(14) 0.7926(19) 0.0224(9) 0.084(14) Uiso 0.225(3) 1 d PD A 2
H65C H 0.3341 0.8213 -0.0125 0.101 Uiso 0.225(3) 1 calc PR A 2
C66B C 0.3098(12) 0.8213(16) 0.0664(7) 0.076(10) Uiso 0.225(3) 1 d PD A 2
H66C H 0.2714 0.8656 0.0606 0.091 Uiso 0.225(3) 1 calc PR A 2
C71B C 0.4457(11) 0.5973(18) 0.2840(8) 0.028(7) Uiso 0.225(3) 1 d PD A 2
C72B C 0.3915(10) 0.5598(14) 0.2485(7) 0.060(8) Uiso 0.225(3) 1 d PD A 2
H72C H 0.3667 0.5050 0.2590 0.073 Uiso 0.225(3) 1 calc PR A 2
C73B C 0.3725(10) 0.5995(14) 0.1983(7) 0.052(8) Uiso 0.225(3) 1 d PD A 2
H73C H 0.3355 0.5714 0.1740 0.063 Uiso 0.225(3) 1 calc PR A 2
C74B C 0.4071(15) 0.681(2) 0.1827(10) 0.037(9) Uiso 0.225(3) 1 d PD A 2
C75B C 0.4707(12) 0.7035(17) 0.2125(8) 0.015(4) Uiso 0.225(3) 1 d PD A 2
H75C H 0.5043 0.7428 0.1968 0.018 Uiso 0.225(3) 1 calc PR A 2
C76B C 0.4871(10) 0.6692(15) 0.2662(8) 0.013(4) Uiso 0.225(3) 1 d PD A 2
H76C H 0.5260 0.6952 0.2897 0.015 Uiso 0.225(3) 1 calc PR A 2

loop_
_atom_site_aniso_label
_atom_site_aniso_U_11
_atom_site_aniso_U_22
_atom_site_aniso_U_33
_atom_site_aniso_U_23
_atom_site_aniso_U_13
_atom_site_aniso_U_12
C1 0.031(2) 0.030(2) 0.031(2) -0.0006(12) 0.0069(15) 0.0059(17)
C2 0.0254(19) 0.0290(17) 0.0300(18) -0.0027(12) 0.0046(13) 0.0026(14)
C11 0.047(3) 0.034(2) 0.041(3) 0.0005(18) 0.009(2) -0.008(2)
C12 0.043(2) 0.0417(19) 0.050(2) 0.0013(18) 0.0077(16) 0.0017(15)
C13 0.058(2) 0.069(3) 0.047(2) 0.0046(19) 0.0005(18) 0.009(2)
C14 0.057(2) 0.070(3) 0.081(3) 0.017(2) 0.018(2) 0.027(2)
C15 0.092(4) 0.074(3) 0.090(4) 0.016(3) 0.010(3) 0.022(3)
C21 0.0368(17) 0.0287(15) 0.0291(15) -0.0004(12) -0.0008(12) -0.0038(13)
C22 0.0441(19) 0.054(2) 0.0281(16) -0.0062(14) 0.0042(14) -0.0073(16)
C23 0.0484(19) 0.0472(19) 0.0267(15) -0.0014(14) 0.0031(13) -0.0045(15)
C24 0.071(3) 0.048(2) 0.0382(19) -0.0024(16) 0.0090(17) -0.0065(18)
C25 0.067(3) 0.060(2) 0.054(2) -0.0162(19) 0.0074(19) -0.009(2)
C31 0.030(2) 0.035(2) 0.029(2) 0.0057(13) 0.0082(15) -0.0026(18)
C32 0.030(2) 0.041(2) 0.027(2) 0.0060(15) 0.0000(16) 0.0059(19)
C33 0.037(2) 0.039(2) 0.031(2) -0.0002(17) 0.0070(17) 0.005(2)
C34 0.032(2) 0.048(3) 0.024(2) 0.0117(17) 0.0069(13) 0.001(2)
C35 0.037(3) 0.040(2) 0.0360(14) 0.0164(17) 0.0074(15) -0.0013(18)
C36 0.040(2) 0.030(2) 0.034(2) 0.0089(14) 0.0089(15) 0.002(2)
C41 0.029(2) 0.034(2) 0.0173(15) 0.0005(11) 0.0001(15) 0.0029(15)
C42 0.0299(19) 0.0289(18) 0.0252(17) -0.0007(11) -0.0001(14) 0.0039(13)
C43 0.030(2) 0.0257(18) 0.0241(17) -0.0001(11) -0.0007(16) 0.0071(15)
C44 0.023(2) 0.0292(19) 0.0133(15) -0.0008(10) -0.0001(15) 0.0007(14)
C45 0.0242(18) 0.0285(18) 0.0197(15) 0.0002(11) 0.0017(14) 0.0026(13)
C46 0.030(2) 0.0248(16) 0.0187(15) 0.0012(11) 0.0029(15) 0.0039(14)
C51 0.032(2) 0.051(3) 0.024(2) 0.0097(17) 0.0058(12) 0.013(2)
C52 0.036(3) 0.056(3) 0.0198(19) 0.0098(19) 0.0064(15) 0.010(2)
C53 0.036(2) 0.064(3) 0.0131(16) -0.0041(16) 0.0009(13) 0.0173(18)
C54 0.039(3) 0.093(4) 0.0123(16) 0.004(2) 0.0027(13) 0.022(3)
C55 0.039(2) 0.102(5) 0.021(2) 0.022(2) 0.0066(14) 0.024(3)
C56 0.036(2) 0.073(4) 0.029(2) 0.020(2) 0.0067(13) 0.017(2)
C61 0.025(2) 0.0247(19) 0.0233(18) 0.0018(11) 0.0029(15) 0.0060(15)
C62 0.025(2) 0.0222(18) 0.0224(19) 0.0000(12) 0.0013(15) 0.0048(14)
C63 0.034(3) 0.025(2) 0.026(2) -0.0012(15) -0.0027(19) 0.0040(16)
C64 0.030(2) 0.023(2) 0.040(3) 0.0006(16) 0.000(2) 0.0001(16)
C65 0.033(2) 0.0246(19) 0.0294(17) 0.0059(13) 0.0031(15) 0.0015(14)
C66 0.031(2) 0.028(2) 0.023(2) -0.0014(12) 0.0015(16) 0.0013(16)
C71 0.033(2) 0.040(2) 0.0143(19) -0.0015(15) -0.0001(14) 0.0025(19)
C72 0.035(2) 0.042(2) 0.0174(17) -0.0070(15) 0.0029(16) 0.0088(18)
C73 0.036(2) 0.0278(18) 0.0204(19) -0.0042(14) -0.0049(16) 0.0080(15)
C74 0.032(2) 0.031(2) 0.0158(18) -0.0006(13) -0.0019(16) 0.0009(17)
C75 0.034(3) 0.030(2) 0.015(2) -0.0033(13) 0.0030(17) 0.0041(17)
C76 0.040(3) 0.031(2) 0.019(2) 0.0010(15) -0.0007(16) 0.003(2)
C351 0.037(3) 0.040(2) 0.0360(14) 0.0164(17) 0.0074(15) -0.0013(18)
C1A 0.029(2) 0.0239(19) 0.0277(19) -0.0016(12) 0.0034(16) -0.0017(14)
C2A 0.0250(16) 0.0262(15) 0.0265(14) -0.0028(12) 0.0031(13) -0.0004(13)
C11A 0.032(3) 0.040(2) 0.0308(17) 0.0017(14) 0.0015(17) 0.0044(18)
C12A 0.0516(16) 0.035(4) 0.0370(18) -0.008(2) 0.0057(13) -0.003(2)
C13A 0.043(4) 0.060(3) 0.0409(16) -0.0045(16) 0.007(2) 0.000(2)
C14A 0.047(4) 0.058(2) 0.0521(19) -0.0049(16) 0.007(3) 0.003(3)
C15A 0.047(4) 0.071(2) 0.075(2) -0.0139(19) 0.020(3) -0.008(4)
C21A 0.0287(18) 0.0388(17) 0.0289(15) -0.0010(13) 0.0073(14) 0.0078(14)
C31A 0.031(2) 0.028(2) 0.0157(17) -0.0007(11) 0.0027(16) 0.0000(16)
C32A 0.0284(19) 0.0312(19) 0.035(2) 0.0020(14) 0.0005(18) -0.0023(15)
C33A 0.035(2) 0.0225(19) 0.030(2) 0.0019(12) 0.0023(19) -0.0029(17)
C34A 0.031(3) 0.028(2) 0.0153(17) -0.0005(11) -0.0012(18) 0.0024(18)
C35A 0.028(2) 0.027(2) 0.034(2) 0.0007(13) 0.002(2) -0.0018(17)
C36A 0.035(2) 0.0203(18) 0.031(2) 0.0021(12) -0.0003(19) -0.0017(15)
C41A 0.0257(18) 0.0262(17) 0.0243(16) 0.0031(12) 0.0008(14) 0.0041(14)
C42A 0.0314(16) 0.0315(15) 0.0367(16) -0.0035(13) 0.0091(13) -0.0038(12)
C43A 0.0375(17) 0.0294(15) 0.0304(15) -0.0076(12) 0.0034(13) -0.0023(13)
C44A 0.031(2) 0.0237(17) 0.0231(17) 0.0031(13) -0.0013(15) 0.0018(17)
C45A 0.0330(17) 0.0371(19) 0.0270(15) -0.0059(15) 0.0063(12) -0.0046(14)
C46A 0.0337(18) 0.036(2) 0.0264(15) -0.0096(14) 0.0029(12) -0.0034(14)
C51A 0.030(2) 0.024(2) 0.0214(19) -0.0012(11) -0.0028(14) -0.0029(18)
C52A 0.037(3) 0.028(2) 0.027(2) -0.0004(12) -0.0008(18) 0.002(2)
C53A 0.043(3) 0.038(2) 0.0263(19) 0.0009(13) 0.0012(16) 0.009(2)
C54A 0.048(3) 0.033(2) 0.035(2) 0.0021(14) -0.004(2) 0.014(2)
C55A 0.052(3) 0.026(2) 0.0231(19) 0.0031(12) -0.0079(18) 0.001(2)
C56A 0.039(3) 0.030(2) 0.0220(19) 0.0006(11) -0.0021(16) -0.0021(18)
C61A 0.039(2) 0.0227(17) 0.0209(17) -0.0014(12) 0.0020(14) -0.0047(18)
C62A 0.042(3) 0.022(2) 0.020(2) -0.0007(12) 0.0030(14) -0.0002(18)
C63A 0.049(4) 0.024(3) 0.026(3) -0.0001(12) 0.0105(15) 0.0089(15)
C64A 0.087(6) 0.039(3) 0.032(3) -0.0050(16) 0.015(2) 0.004(2)
C65A 0.048(2) 0.0271(17) 0.0153(16) 0.0007(12) 0.0015(14) -0.0010(19)
C66A 0.0384(19) 0.0284(17) 0.0222(16) 0.0020(13) 0.0010(13) 0.0042(18)
C71A 0.038(3) 0.031(2) 0.026(2) 0.0010(12) 0.005(2) 0.007(2)
C72A 0.033(2) 0.0278(17) 0.0247(17) 0.0040(12) 0.0056(14) 0.0023(16)
C73A 0.031(2) 0.0318(19) 0.0249(18) 0.0017(12) 0.0021(15) 0.0054(17)
C74A 0.041(3) 0.024(2) 0.023(2) -0.0035(16) 0.0030(15) 0.0044(18)
C75A 0.045(5) 0.045(3) 0.038(3) 0.0044(16) 0.006(3) -0.006(3)
C76A 0.044(4) 0.048(4) 0.037(3) -0.006(2) -0.004(2) -0.005(2)
C11B 0.032(3) 0.040(2) 0.0308(17) 0.0017(14) 0.0015(17) 0.0044(18)
C12B 0.0516(16) 0.035(4) 0.0370(18) -0.008(2) 0.0057(13) -0.003(2)
C13B 0.043(4) 0.060(3) 0.0409(16) -0.0045(16) 0.007(2) 0.000(2)
C14B 0.047(4) 0.058(2) 0.0521(19) -0.0049(16) 0.007(3) 0.003(3)
C15B 0.047(4) 0.071(2) 0.075(2) -0.0139(19) 0.020(3) -0.008(4)

loop_
_atom_type_symbol
_atom_type_description
_atom_type_scat_dispersion_real
_atom_type_scat_dispersion_imag
_atom_type_scat_source
C C 0.0181 0.0091 'International Tables Vol C Tables 4.2.6.8 and 6.1.1.4'
H H 0.0000 0.0000 'International Tables Vol C Tables 4.2.6.8 and 6.1.1.4'

loop_
_geom_angle_atom_site_label_1
_geom_angle_atom_site_label_2
_geom_angle_atom_site_label_3
_geom_angle
_geom_angle_site_symmetry_1
_geom_angle_site_symmetry_3
_geom_angle_publ_flag
C2 C1 C31 121.3(5) . . ?
C2 C1 C11 124.8(4) . . ?
C31 C1 C11 113.9(4) . . ?
C1 C2 C41 121.0(3) . . ?
C1 C2 C21 125.1(3) . . ?
C41 C2 C21 113.8(3) . . ?
C12 C11 C1 112.4(4) . . ?
C13 C12 C11 115.4(4) . . ?
C12 C13 C14 111.2(3) . . ?
C15 C14 C13 115.7(4) . . ?
C2 C21 C22 113.0(3) . . ?
C23 C22 C21 114.2(3) . . ?
C24 C23 C22 113.0(3) . . ?
C23 C24 C25 115.5(3) . . ?
C32 C31 C36 117.3(4) . . ?
C32 C31 C1 119.8(4) . . ?
C36 C31 C1 122.9(4) . . ?
C33 C32 C31 120.7(4) . . ?
C32 C33 C34 121.8(4) . . ?
C35 C34 C33 117.9(4) . . ?
C35 C34 C51 123.3(4) . . ?
C33 C34 C51 118.8(5) . . ?
C36 C35 C34 120.0(4) . . ?
C35 C36 C31 122.1(4) . . ?
C42 C41 C46 117.3(4) . . ?
C42 C41 C2 122.0(4) . . ?
C46 C41 C2 120.7(3) . . ?
C43 C42 C41 121.6(5) . . ?
C42 C43 C44 120.9(3) . . ?
C45 C44 C43 118.0(4) . . ?
C45 C44 C61 121.9(4) . . ?
C43 C44 C61 120.1(3) . . ?
C46 C45 C44 120.8(4) . . ?
C45 C46 C41 121.3(3) . . ?
C52 C51 C56 118.3(4) . . ?
C52 C51 C34 121.6(5) . . ?
C56 C51 C34 119.8(6) . . ?
C51 C52 C53 123.2(5) . . ?
C51 C52 C71 121.0(4) . . ?
C53 C52 C71 115.6(5) . . ?
C54 C53 C52 117.0(6) . . ?
C55 C54 C53 120.2(4) . . ?
C54 C55 C56 121.1(4) . . ?
C55 C56 C51 120.0(6) . . ?
C66 C61 C62 118.7(4) . . ?
C66 C61 C44 120.1(3) . . ?
C62 C61 C44 121.1(4) . . ?
C63 C62 C61 119.2(4) . . ?
C63 C62 C74 119.5(3) . . ?
C61 C62 C74 121.2(4) . . ?
C62 C63 C64 121.3(4) . . ?
C63 C64 C65 120.5(5) . . ?
C64 C65 C66 118.5(5) . . ?
C61 C66 C65 121.7(3) . . ?
C72 C71 C76 118.5(5) . . ?
C72 C71 C52 123.1(4) . . ?
C76 C71 C52 118.4(5) . . ?
C71 C72 C73 121.0(4) . . ?
C74 C73 C72 120.2(3) . . ?
C73 C74 C75 118.7(5) . . ?
C73 C74 C62 121.8(4) . . ?
C75 C74 C62 119.5(4) . . ?
C76 C75 C74 120.8(5) . . ?
C75 C76 C71 120.6(5) . . ?
C201 C101 C311 120.1(15) . . ?
C201 C101 C111 125.0(16) . . ?
C311 C101 C111 114.6(16) . . ?
C101 C201 C411 120.7(13) . . ?
C101 C201 C211 123.2(14) . . ?
C411 C201 C211 115.7(13) . . ?
C101 C111 C121 119.1(17) . . ?
C131 C121 C111 106.5(14) . . ?
C121 C131 C141 107.8(16) . . ?
C151 C141 C131 110.4(18) . . ?
C221 C211 C201 113.2(15) . . ?
C211 C221 C231 111.0(15) . . ?
C241 C231 C221 107.5(17) . . ?
C231 C241 C251 112.3(19) . . ?
C321 C311 C361 115.5(15) . . ?
C321 C311 C101 123.0(17) . . ?
C361 C311 C101 121.4(16) . . ?
C331 C321 C311 124.0(18) . . ?
C321 C331 C341 119.6(17) . . ?
C351 C341 C331 117.4(14) . . ?
C351 C341 C511 125.8(16) . . ?
C331 C341 C511 116.6(16) . . ?
C341 C351 C361 122.0(17) . . ?
C351 C361 C311 121.3(17) . . ?
C461 C411 C421 115.0(13) . . ?
C461 C411 C201 123.5(14) . . ?
C421 C411 C201 121.2(16) . . ?
C431 C421 C411 120.5(16) . . ?
C441 C431 C421 123.9(16) . . ?
C431 C441 C451 115.2(13) . . ?
C431 C441 C611 120.7(14) . . ?
C451 C441 C611 124.0(15) . . ?
C461 C451 C441 122.3(15) . . ?
C451 C461 C411 122.7(15) . . ?
C521 C511 C561 122.0(14) . . ?
C521 C511 C341 119.1(15) . . ?
C561 C511 C341 118.9(16) . . ?
C511 C521 C531 119.0(15) . . ?
C511 C521 C711 124.8(14) . . ?
C531 C521 C711 116.2(15) . . ?
C541 C531 C521 118.3(19) . . ?
C551 C541 C531 123(2) . . ?
C541 C551 C561 117.9(17) . . ?
C511 C561 C551 119.5(16) . . ?
C661 C611 C621 116.7(13) . . ?
C661 C611 C441 122.7(15) . . ?
C621 C611 C441 120.5(14) . . ?
C631 C621 C611 118.3(14) . . ?
C631 C621 C741 122.7(15) . . ?
C611 C621 C741 118.9(14) . . ?
C621 C631 C641 123.8(17) . . ?
C631 C641 C651 118.7(17) . . ?
C641 C651 C661 118.0(19) . . ?
C611 C661 C651 124.1(18) . . ?
C721 C711 C761 117.1(15) . . ?
C721 C711 C521 124.2(16) . . ?
C761 C711 C521 118.7(15) . . ?
C731 C721 C711 122.0(16) . . ?
C721 C731 C741 121.3(17) . . ?
C731 C741 C751 117.8(15) . . ?
C731 C741 C621 121.1(15) . . ?
C751 C741 C621 120.9(16) . . ?
C761 C751 C741 121.0(17) . . ?
C751 C761 C711 120.7(17) . . ?
C2A C1A C31A 120.5(3) . . ?
C2A C1A C11A 124.2(4) . . ?
C31A C1A C11A 115.2(4) . . ?
C1A C2A C41A 120.8(3) . . ?
C1A C2A C21A 125.4(3) . . ?
C41A C2A C21A 113.7(3) . . ?
C1A C11A C12A 111.8(4) . . ?
C11A C12A C13A 113.7(5) . . ?
C12A C13A C14A 113.2(5) . . ?
C15A C14A C13A 113.9(5) . . ?
C2A C21A C22A 114.3(3) . . ?
C23A C22A C21A 113.6(2) . . ?
C22A C23A C24A 113.6(2) . . ?
C25A C24A C23A 113.0(3) . . ?
C36A C31A C32A 116.9(5) . . ?
C36A C31A C1A 123.1(3) . . ?
C32A C31A C1A 120.0(5) . . ?
C33A C32A C31A 121.6(5) . . ?
C34A C33A C32A 120.8(3) . . ?
C33A C34A C35A 118.1(5) . . ?
C33A C34A C51A 123.1(3) . . ?
C35A C34A C51A 118.8(5) . . ?
C36A C35A C34A 120.6(5) . . ?
C35A C36A C31A 121.8(4) . . ?
C42A C41A C46A 117.6(3) . . ?
C42A C41A C2A 121.6(4) . . ?
C46A C41A C2A 120.8(4) . . ?
C41A C42A C43A 121.5(3) . . ?
C44A C43A C42A 121.3(3) . . ?
C43A C44A C45A 118.1(3) . . ?
C43A C44A C61A 122.5(4) . . ?
C45A C44A C61A 119.4(4) . . ?
C46A C45A C44A 120.4(3) . . ?
C45A C46A C41A 121.2(3) . . ?
C56A C51A C52A 118.2(5) . . ?
C56A C51A C34A 120.7(5) . . ?
C52A C51A C34A 121.0(3) . . ?
C53A C52A C51A 120.1(4) . . ?
C53A C52A C71A 119.4(5) . . ?
C51A C52A C71A 120.3(5) . . ?
C52A C53A C54A 120.6(5) . . ?
C55A C54A C53A 119.1(5) . . ?
C54A C55A C56A 120.7(3) . . ?
C55A C56A C51A 121.2(5) . . ?
C66A C61A C62A 118.9(3) . . ?
C66A C61A C44A 120.5(3) . . ?
C62A C61A C44A 120.5(3) . . ?
C63A C62A C61A 119.5(4) . . ?
C63A C62A C74A 120.2(5) . . ?
C61A C62A C74A 120.2(4) . . ?
C62A C63A C64A 119.7(6) . . ?
C65A C64A C63A 120.4(6) . . ?
C64A C65A C66A 120.1(4) . . ?
C65A C66A C61A 121.3(3) . . ?
C72A C71A C76A 117.3(4) . . ?
C72A C71A C52A 119.4(5) . . ?
C76A C71A C52A 123.2(6) . . ?
C71A C72A C73A 121.7(4) . . ?
C72A C73A C74A 121.1(4) . . ?
C75A C74A C73A 117.2(4) . . ?
C75A C74A C62A 122.9(6) . . ?
C73A C74A C62A 119.8(6) . . ?
C74A C75A C76A 121.3(6) . . ?
C71A C76A C75A 121.2(6) . . ?
C2B C1B C31B 120.8(15) . . ?
C2B C1B C11B 121.9(15) . . ?
C31B C1B C11B 116.6(15) . . ?
C1B C2B C21B 124.9(14) . . ?
C1B C2B C41B 120.8(14) . . ?
C21B C2B C41B 114.1(13) . . ?
C12B C11B C1B 121.9(18) . . ?
C11B C12B C13B 114(2) . . ?
C12B C13B C14B 113.5(19) . . ?
C15B C14B C13B 110.7(19) . . ?
C2B C21B C22B 110.1(15) . . ?
C23B C22B C21B 109.5(16) . . ?
C24B C23B C22B 113.7(17) . . ?
C25B C24B C23B 111.1(19) . . ?
C36B C31B C32B 115.2(15) . . ?
C36B C31B C1B 122.6(17) . . ?
C32B C31B C1B 121.9(17) . . ?
C33B C32B C31B 122.5(17) . . ?
C32B C33B C34B 121.2(17) . . ?
C33B C34B C35B 116.6(15) . . ?
C33B C34B C51B 124.2(15) . . ?
C35B C34B C51B 119.2(16) . . ?
C36B C35B C34B 121.7(18) . . ?
C35B C36B C31B 121.6(19) . . ?
C42B C41B C46B 119.9(14) . . ?
C42B C41B C2B 120.1(14) . . ?
C46B C41B C2B 119.9(14) . . ?
C41B C42B C43B 121.9(14) . . ?
C44B C43B C42B 120.3(14) . . ?
C43B C44B C45B 118.0(13) . . ?
C43B C44B C61B 121.0(14) . . ?
C45B C44B C61B 120.9(13) . . ?
C46B C45B C44B 121.0(15) . . ?
C45B C46B C41B 118.8(15) . . ?
C52B C51B C56B 119.3(13) . . ?
C52B C51B C34B 121.6(15) . . ?
C56B C51B C34B 119.1(15) . . ?
C53B C52B C51B 119.6(14) . . ?
C53B C52B C71B 120.5(16) . . ?
C51B C52B C71B 119.9(15) . . ?
C52B C53B C54B 121.0(17) . . ?
C55B C54B C53B 118.5(17) . . ?
C54B C55B C56B 121.3(17) . . ?
C55B C56B C51B 119.4(15) . . ?
C62B C61B C66B 119.3(14) . . ?
C62B C61B C44B 121.0(14) . . ?
C66B C61B C44B 119.7(15) . . ?
C61B C62B C63B 119.6(15) . . ?
C61B C62B C74B 119.7(18) . . ?
C63B C62B C74B 120.7(18) . . ?
C62B C63B C64B 120.1(18) . . ?
C65B C64B C63B 119.5(16) . . ?
C64B C65B C66B 120.4(18) . . ?
C65B C66B C61B 120.7(17) . . ?
C72B C71B C76B 119.1(14) . . ?
C72B C71B C52B 119.4(16) . . ?
C76B C71B C52B 121.0(15) . . ?
C73B C72B C71B 121.3(16) . . ?
C72B C73B C74B 120.2(16) . . ?
C75B C74B C73B 116.5(15) . . ?
C75B C74B C62B 122.9(18) . . ?
C73B C74B C62B 117.9(18) . . ?
C74B C75B C76B 120.8(16) . . ?
C71B C76B C75B 118.5(15) . . ?

loop_
_geom_bond_atom_site_label_1
_geom_bond_atom_site_label_2
_geom_bond_distance
_geom_bond_site_symmetry_2
_geom_bond_publ_flag
C1 C2 1.349(5) . ?
C1 C31 1.499(5) . ?
C1 C11 1.526(7) . ?
C2 C41 1.490(5) . ?
C2 C21 1.513(4) . ?
C11 C12 1.515(7) . ?
C12 C13 1.496(5) . ?
C13 C14 1.568(6) . ?
C14 C15 1.466(7) . ?
C21 C22 1.543(4) . ?
C22 C23 1.528(4) . ?
C23 C24 1.492(5) . ?
C24 C25 1.514(5) . ?
C31 C32 1.389(5) . ?
C31 C36 1.391(5) . ?
C32 C33 1.378(5) . ?
C33 C34 1.388(5) . ?
C34 C35 1.388(7) . ?
C34 C51 1.499(5) . ?
C35 C36 1.386(5) . ?
C41 C42 1.389(5) . ?
C41 C46 1.401(6) . ?
C42 C43 1.378(5) . ?
C43 C44 1.396(7) . ?
C44 C45 1.393(4) . ?
C44 C61 1.487(6) . ?
C45 C46 1.382(5) . ?
C51 C52 1.369(8) . ?
C51 C56 1.399(6) . ?
C52 C53 1.414(5) . ?
C52 C71 1.515(7) . ?
C53 C54 1.407(7) . ?
C54 C55 1.380(9) . ?
C55 C56 1.391(6) . ?
C61 C66 1.402(6) . ?
C61 C62 1.413(4) . ?
C62 C63 1.390(6) . ?
C62 C74 1.498(6) . ?
C63 C64 1.390(7) . ?
C64 C65 1.391(5) . ?
C65 C66 1.402(6) . ?
C71 C72 1.387(6) . ?
C71 C76 1.387(5) . ?
C72 C73 1.395(7) . ?
C73 C74 1.380(6) . ?
C74 C75 1.397(5) . ?
C75 C76 1.383(7) . ?
C101 C201 1.344(15) . ?
C101 C311 1.504(15) . ?
C101 C111 1.513(15) . ?
C201 C411 1.486(14) . ?
C201 C211 1.523(15) . ?
C111 C121 1.545(17) . ?
C121 C131 1.505(17) . ?
C131 C141 1.579(18) . ?
C141 C151 1.475(19) . ?
C211 C221 1.507(17) . ?
C221 C231 1.558(17) . ?
C231 C241 1.510(18) . ?
C241 C251 1.528(18) . ?
C311 C321 1.385(15) . ?
C311 C361 1.392(16) . ?
C321 C331 1.378(16) . ?
C331 C341 1.390(16) . ?
C341 C351 1.382(16) . ?
C341 C511 1.497(15) . ?
C351 C361 1.382(16) . ?
C411 C461 1.386(15) . ?
C411 C421 1.399(16) . ?
C421 C431 1.380(16) . ?
C431 C441 1.350(15) . ?
C441 C451 1.389(15) . ?
C441 C611 1.466(14) . ?
C451 C461 1.356(15) . ?
C511 C521 1.367(15) . ?
C511 C561 1.397(16) . ?
C521 C531 1.417(16) . ?
C521 C711 1.503(14) . ?
C531 C541 1.397(17) . ?
C541 C551 1.374(17) . ?
C551 C561 1.414(16) . ?
C611 C661 1.381(15) . ?
C611 C621 1.428(14) . ?
C621 C631 1.368(15) . ?
C621 C741 1.472(14) . ?
C631 C641 1.371(16) . ?
C641 C651 1.386(17) . ?
C651 C661 1.388(17) . ?
C711 C721 1.393(16) . ?
C711 C761 1.398(16) . ?
C721 C731 1.363(16) . ?
C731 C741 1.367(16) . ?
C741 C751 1.407(15) . ?
C751 C761 1.374(16) . ?
C1A C2A 1.335(5) . ?
C1A C31A 1.497(7) . ?
C1A C11A 1.517(5) . ?
C2A C41A 1.498(4) . ?
C2A C21A 1.510(5) . ?
C11A C12A 1.529(6) . ?
C12A C13A 1.530(6) . ?
C13A C14A 1.550(6) . ?
C14A C15A 1.512(6) . ?
C21A C22A 1.537(4) . ?
C22A C23A 1.526(4) . ?
C23A C24A 1.526(4) . ?
C24A C25A 1.510(5) . ?
C31A C36A 1.391(7) . ?
C31A C32A 1.397(4) . ?
C32A C33A 1.382(7) . ?
C33A C34A 1.382(7) . ?
C34A C35A 1.399(4) . ?
C34A C51A 1.495(7) . ?
C35A C36A 1.377(7) . ?
C41A C42A 1.372(5) . ?
C41A C46A 1.396(5) . ?
C42A C43A 1.391(4) . ?
C43A C44A 1.370(6) . ?
C44A C45A 1.401(5) . ?
C44A C61A 1.487(4) . ?
C45A C46A 1.388(4) . ?
C51A C56A 1.397(4) . ?
C51A C52A 1.403(7) . ?
C52A C53A 1.398(6) . ?
C52A C71A 1.498(4) . ?
C53A C54A 1.401(5) . ?
C54A C55A 1.374(8) . ?
C55A C56A 1.391(7) . ?
C61A C66A 1.392(4) . ?
C61A C62A 1.407(6) . ?
C62A C63A 1.401(5) . ?
C62A C74A 1.489(5) . ?
C63A C64A 1.407(7) . ?
C64A C65A 1.360(8) . ?
C65A C66A 1.386(4) . ?
C71A C72A 1.371(7) . ?
C71A C76A 1.379(7) . ?
C72A C73A 1.380(4) . ?
C73A C74A 1.390(7) . ?
C74A C75A 1.370(8) . ?
C75A C76A 1.392(6) . ?
C1B C2B 1.350(15) . ?
C1B C31B 1.490(15) . ?
C1B C11B 1.515(15) . ?
C2B C21B 1.515(15) . ?
C2B C41B 1.523(15) . ?
C11B C12B 1.489(16) . ?
C12B C13B 1.550(17) . ?
C13B C14B 1.574(17) . ?
C14B C15B 1.522(17) . ?
C21B C22B 1.540(17) . ?
C22B C23B 1.532(17) . ?
C23B C24B 1.530(17) . ?
C24B C25B 1.525(19) . ?
C31B C36B 1.380(16) . ?
C31B C32B 1.406(16) . ?
C32B C33B 1.368(16) . ?
C33B C34B 1.372(16) . ?
C34B C35B 1.403(15) . ?
C34B C51B 1.469(14) . ?
C35B C36B 1.363(16) . ?
C41B C42B 1.341(15) . ?
C41B C46B 1.395(16) . ?
C42B C43B 1.384(15) . ?
C43B C44B 1.374(15) . ?
C44B C45B 1.408(16) . ?
C44B C61B 1.504(14) . ?
C45B C46B 1.389(15) . ?
C51B C52B 1.386(15) . ?
C51B C56B 1.412(15) . ?
C52B C53B 1.379(16) . ?
C52B C71B 1.496(14) . ?
C53B C54B 1.402(16) . ?
C54B C55B 1.376(16) . ?
C55B C56B 1.386(16) . ?
C61B C62B 1.390(15) . ?
C61B C66B 1.393(15) . ?
C62B C63B 1.399(16) . ?
C62B C74B 1.491(14) . ?
C63B C64B 1.410(16) . ?
C64B C65B 1.359(16) . ?
C65B C66B 1.393(16) . ?
C71B C72B 1.368(16) . ?
C71B C76B 1.373(15) . ?
C72B C73B 1.365(15) . ?
C73B C74B 1.392(16) . ?
C74B C75B 1.365(16) . ?
C75B C76B 1.406(14) . ?
